data_7710957
loop_
_publ_author_name
'Ghosh, Pradyut'
'Nandi, Mandira'
'Bej, Somnath'

_publ_section_title
;
 NDI integrated rotaxane/catenane and their interactions with anions
;
_journal_name_full 'Dalton Transactions'
_journal_paper_doi 10.1039/D2DT01908F
_journal_year 2022
_chemical_formula_moiety 'C41 H33 F3 N3 Na O11 S'
_chemical_formula_sum 'C41 H33 F3 N3 Na O11 S'
_chemical_formula_weight 855.75
_space_group_crystal_system triclinic
_space_group_IT_number 2
_space_group_name_Hall '-P 1'
_space_group_name_H-M_alt 'P -1'
_atom_sites_solution_hydrogens geom
_audit_creation_method SHELXL-2016/6
_audit_update_record
;
2022-04-20 deposited with the CCDC.	2022-08-08 downloaded from the CCDC.
;
_cell_angle_alpha 90.087(19)
_cell_angle_beta 93.53(2)
_cell_angle_gamma 94.613(17)
_cell_formula_units_Z 2
_cell_length_a 9.632(5)
_cell_length_b 11.523(6)
_cell_length_c 18.177(10)
_cell_measurement_reflns_used 1123
_cell_measurement_temperature 150(2)
_cell_measurement_theta_max 19.64
_cell_measurement_theta_min 2.25
_cell_volume 2007.1(18)
_computing_cell_refinement 'Bruker SAINT'
_computing_data_collection 'Bruker APEX2'
_computing_data_reduction 'Bruker SAINT'
_computing_molecular_graphics 'Bruker SHELXTL'
_computing_publication_material 'Bruker SHELXTL'
_computing_structure_refinement 'SHELXL-2016/6 (Sheldrick, 2016)'
_computing_structure_solution 'SHELXS-97 (Sheldrick 2008)'
_diffrn_ambient_temperature 150(2)
_diffrn_measured_fraction_theta_full 0.977
_diffrn_measured_fraction_theta_max 0.977
_diffrn_measurement_device_type 'Bruker APEX-II CCD'
_diffrn_measurement_method '\f and \w scans'
_diffrn_radiation_type MoK\a
_diffrn_radiation_wavelength 0.71073
_diffrn_reflns_av_R_equivalents 0.0740
_diffrn_reflns_av_unetI/netI 0.1154
_diffrn_reflns_Laue_measured_fraction_full 0.977
_diffrn_reflns_Laue_measured_fraction_max 0.977
_diffrn_reflns_limit_h_max 10
_diffrn_reflns_limit_h_min -10
_diffrn_reflns_limit_k_max 12
_diffrn_reflns_limit_k_min -12
_diffrn_reflns_limit_l_max 12
_diffrn_reflns_limit_l_min -19
_diffrn_reflns_number 10968
_diffrn_reflns_point_group_measured_fraction_full 0.977
_diffrn_reflns_point_group_measured_fraction_max 0.977
_diffrn_reflns_theta_full 22.661
_diffrn_reflns_theta_max 22.661
_diffrn_reflns_theta_min 1.122
_exptl_absorpt_coefficient_mu 0.170
_exptl_absorpt_correction_T_max 0.997
_exptl_absorpt_correction_T_min 0.994
_exptl_absorpt_correction_type multi-scan
_exptl_absorpt_process_details SADABS
_exptl_crystal_colour colourless
_exptl_crystal_density_diffrn 1.416
_exptl_crystal_description block
_exptl_crystal_F_000 884.0
_exptl_crystal_size_max 0.06
_exptl_crystal_size_mid 0.03
_exptl_crystal_size_min 0.02
_refine_diff_density_max 0.393
_refine_diff_density_min -0.330
_refine_diff_density_rms 0.067
_refine_ls_extinction_method none
_refine_ls_goodness_of_fit_ref 1.000
_refine_ls_hydrogen_treatment constr
_refine_ls_matrix_type full
_refine_ls_number_parameters 542
_refine_ls_number_reflns 5249
_refine_ls_number_restraints 0
_refine_ls_restrained_S_all 1.000
_refine_ls_R_factor_all 0.1391
_refine_ls_R_factor_gt 0.0679
_refine_ls_shift/su_max 0.001
_refine_ls_shift/su_mean 0.000
_refine_ls_structure_factor_coef Fsqd
_refine_ls_weighting_details 'w=1/[\s^2^(Fo^2^)+(0.1000P)^2^+0.2183P] where P=(Fo^2^+2Fc^2^)/3'
_refine_ls_weighting_scheme calc
_refine_ls_wR_factor_gt 0.1670
_refine_ls_wR_factor_ref 0.2151
_reflns_Friedel_coverage 0.000
_reflns_number_gt 2679
_reflns_number_total 5249
_reflns_threshold_expression 'I > 2\s(I)'
_cod_data_source_file d2dt01908f2.cif
_cod_data_source_block PHENMCNa
_cod_original_cell_volume 2007.0(18)
_cod_database_code 7710957
_shelx_shelxl_version_number 2016/6
_shelx_space_group_comment
;
The symmetry employed for this shelxl refinement is uniquely defined
by the following loop, which should always be used as a source of
symmetry information in preference to the above space-group names.
They are only intended as comments.
;

loop_
_space_group_symop_operation_xyz
'x, y, z'
'-x, -y, -z'

loop_
_atom_site_label
_atom_site_type_symbol
_atom_site_fract_x
_atom_site_fract_y
_atom_site_fract_z
_atom_site_U_iso_or_equiv
_atom_site_adp_type
_atom_site_occupancy
_atom_site_site_symmetry_order
_atom_site_calc_flag
_atom_site_refinement_flags_posn
_atom_site_refinement_flags_adp
_atom_site_refinement_flags_occupancy
_atom_site_disorder_assembly
_atom_site_disorder_group
S1 S 0.2212(2) 0.62259(15) 0.70528(11) 0.0779(6) Uani 1 1 d . . . . .
Na1 Na 0.5495(2) 0.79311(18) 0.69341(12) 0.0593(7) Uani 1 1 d . . . . .
O7 O 0.5017(4) 1.1848(3) 0.72365(18) 0.0480(10) Uani 1 1 d . . . . .
C1 C 1.0769(6) 0.9023(7) 1.3205(3) 0.0687(19) Uani 1 1 d . . . . .
H1 H 1.124893 0.937281 1.361789 0.082 Uiso 1 1 calc R U . . .
C12 C 0.5277(6) 1.1916(4) 0.8599(3) 0.0446(15) Uani 1 1 d . . . . .
C4 C 0.9393(6) 0.7980(5) 1.1984(3) 0.0483(15) Uani 1 1 d . . . . .
C7 C 0.8338(7) 1.0935(5) 1.1727(3) 0.0591(17) Uani 1 1 d . . . . .
H7A H 0.916120 1.147712 1.171432 0.071 Uiso 1 1 calc R U . . .
H7B H 0.801189 1.094030 1.222140 0.071 Uiso 1 1 calc R U . . .
C9 C 0.6936(7) 1.1697(5) 0.9905(3) 0.0527(16) Uani 1 1 d . . . . .
C13 C 0.4685(7) 1.1683(5) 0.9257(3) 0.0555(16) Uani 1 1 d . . . . .
H13 H 0.371786 1.158754 0.926545 0.067 Uiso 1 1 calc R U . . .
C11 C 0.6700(7) 1.2040(5) 0.8601(3) 0.0614(18) Uani 1 1 d . . . . .
H11 H 0.712150 1.219046 0.816090 0.074 Uiso 1 1 calc R U . . .
C3 C 1.0028(6) 0.7340(6) 1.2524(4) 0.0605(17) Uani 1 1 d . . . . .
H3 H 0.998753 0.653402 1.247454 0.073 Uiso 1 1 calc R U . . .
C10 C 0.7529(7) 1.1945(5) 0.9248(4) 0.0670(19) Uani 1 1 d . . . . .
H10 H 0.849486 1.205099 0.923621 0.080 Uiso 1 1 calc R U . . .
C14 C 0.5490(7) 1.1586(5) 0.9906(3) 0.0607(18) Uani 1 1 d . . . . .
H14 H 0.506164 1.144688 1.034580 0.073 Uiso 1 1 calc R U . . .
C8 C 0.7229(6) 1.1289(5) 1.1187(3) 0.0599(17) Uani 1 1 d . . . . .
H8A H 0.649261 1.066591 1.112158 0.072 Uiso 1 1 calc R U . . .
H8B H 0.682806 1.197271 1.136708 0.072 Uiso 1 1 calc R U . . .
C5 C 0.9405(6) 0.9180(5) 1.2079(3) 0.0487(15) Uani 1 1 d . . . . .
C6 C 1.0116(6) 0.9720(6) 1.2675(3) 0.0593(17) Uani 1 1 d . . . . .
H6 H 1.016650 1.052488 1.272883 0.071 Uiso 1 1 calc R U . . .
C2 C 1.0710(7) 0.7850(7) 1.3125(4) 0.074(2) Uani 1 1 d . . . . .
H2 H 1.113840 0.739974 1.348258 0.089 Uiso 1 1 calc R U . . .
C20 C 0.6572(9) 0.5207(5) 0.7941(4) 0.064(2) Uani 1 1 d . . . . .
C16 C 0.7646(11) 0.5860(6) 0.9350(4) 0.078(2) Uani 1 1 d . . . . .
C15 C 0.8660(9) 0.6298(5) 1.1294(4) 0.088(2) Uani 1 1 d . . . . .
H15A H 0.834475 0.592327 1.173886 0.105 Uiso 1 1 calc R U . . .
H15B H 0.958725 0.607075 1.121466 0.105 Uiso 1 1 calc R U . . .
C17 C 0.8488(9) 0.5803(6) 0.8802(5) 0.082(2) Uani 1 1 d . . . . .
H17 H 0.944295 0.597772 0.889286 0.099 Uiso 1 1 calc R U . . .
C21 C 0.7970(10) 0.5488(6) 0.8101(4) 0.081(2) Uani 1 1 d . . . . .
H21 H 0.858285 0.546538 0.772664 0.098 Uiso 1 1 calc R U . . .
C19 C 0.5702(9) 0.5303(6) 0.8497(5) 0.093(2) Uani 1 1 d . . . . .
H19 H 0.474384 0.515980 0.840284 0.112 Uiso 1 1 calc R U . . .
C18 C 0.6249(12) 0.5623(7) 0.9227(5) 0.104(3) Uani 1 1 d . . . . .
H18 H 0.565593 0.566683 0.960888 0.125 Uiso 1 1 calc R U . . .
C22 C 0.5993(8) 0.4767(5) 0.7189(3) 0.076(2) Uani 1 1 d . . . . .
H22A H 0.645052 0.408756 0.704810 0.092 Uiso 1 1 calc R U . . .
H22B H 0.499915 0.455335 0.719568 0.092 Uiso 1 1 calc R U . . .
C23 C 0.6419(7) 0.5369(5) 0.5990(4) 0.0641(19) Uani 1 1 d . . . . .
C28 C 0.6888(5) 0.8317(4) 0.5246(3) 0.0409(14) Uani 1 1 d . . . . .
C29 C 0.6624(5) 0.9481(4) 0.5460(3) 0.0372(13) Uani 1 1 d . . . . .
C33 C 0.6950(5) 1.0422(4) 0.4992(3) 0.0397(14) Uani 1 1 d . . . . .
C30 C 0.5758(5) 1.0676(4) 0.6308(3) 0.0359(13) Uani 1 1 d . . . . .
C32 C 0.6642(6) 1.1523(5) 0.5222(3) 0.0456(15) Uani 1 1 d . . . . .
H32 H 0.683770 1.216622 0.492652 0.055 Uiso 1 1 calc R U . . .
C27 C 0.7437(6) 0.8142(5) 0.4551(3) 0.0473(15) Uani 1 1 d . . . . .
C31 C 0.6055(6) 1.1663(4) 0.5879(3) 0.0429(14) Uani 1 1 d . . . . .
H31 H 0.585823 1.239649 0.603794 0.051 Uiso 1 1 calc R U . . .
C24 C 0.6751(6) 0.6361(5) 0.5478(3) 0.0505(15) Uani 1 1 d . . . . .
C34 C 0.7535(6) 1.0216(5) 0.4309(3) 0.0538(16) Uani 1 1 d . . . . .
H34 H 0.777234 1.084075 0.400517 0.065 Uiso 1 1 calc R U . . .
C35 C 0.7750(6) 0.9122(5) 0.4094(3) 0.0551(17) Uani 1 1 d . . . . .
H35 H 0.810935 0.900744 0.363884 0.066 Uiso 1 1 calc R U . . .
C25 C 0.7249(7) 0.6105(5) 0.4790(4) 0.0693(19) Uani 1 1 d . . . . .
H25 H 0.733539 0.533977 0.464941 0.083 Uiso 1 1 calc R U . . .
C26 C 0.7600(7) 0.7002(5) 0.4336(3) 0.0651(19) Uani 1 1 d . . . . .
H26 H 0.794921 0.685564 0.388275 0.078 Uiso 1 1 calc R U . . .
N1 N 0.6569(4) 0.7432(3) 0.5709(2) 0.0435(12) Uani 1 1 d . . . . .
N2 N 0.6032(4) 0.9619(3) 0.6113(2) 0.0376(11) Uani 1 1 d . . . . .
O1 O 0.8687(4) 0.7517(3) 1.1369(2) 0.0613(12) Uani 1 1 d . . . . .
O2 O 0.8328(7) 0.6207(4) 1.0046(3) 0.116(2) Uani 1 1 d . . . . .
O3 O 0.8677(4) 0.9775(3) 1.1535(2) 0.0581(11) Uani 1 1 d . . . . .
O4 O 0.7827(4) 1.1541(3) 1.0500(2) 0.0633(12) Uani 1 1 d . . . . .
O5 O 0.6258(4) 0.5713(3) 0.6668(2) 0.0615(12) Uani 1 1 d . . . . .
O6 O 0.6350(6) 0.4378(4) 0.5779(3) 0.1025(19) Uani 1 1 d . . . . .
C36 C 0.4344(6) 1.2028(5) 0.7919(3) 0.0531(16) Uani 1 1 d . . . . .
H36A H 0.354158 1.146626 0.794045 0.064 Uiso 1 1 calc R U . . .
H36B H 0.400523 1.279890 0.791241 0.064 Uiso 1 1 calc R U . . .
C37 C 0.7637(10) 0.5922(7) 1.0622(6) 0.114(3) Uani 1 1 d . . . . .
H37A H 0.738380 0.509071 1.062830 0.137 Uiso 1 1 calc R U . . .
H37B H 0.679487 0.632977 1.062562 0.137 Uiso 1 1 calc R U . . .
C38 C 0.5092(6) 1.0747(4) 0.7023(3) 0.0399(14) Uani 1 1 d . . . . .
O8 O 0.4661(4) 0.9904(3) 0.73615(19) 0.0528(11) Uani 1 1 d . . . . .
C39 C 0.8330(9) 0.8952(6) 0.9295(4) 0.090(2) Uani 1 1 d . . . . .
H39A H 0.885549 0.831345 0.945250 0.135 Uiso 1 1 calc R U . . .
H39B H 0.770879 0.912214 0.966693 0.135 Uiso 1 1 calc R U . . .
H39C H 0.895752 0.962488 0.921826 0.135 Uiso 1 1 calc R U . . .
C40 C 0.7527(9) 0.8642(6) 0.8612(5) 0.075(2) Uani 1 1 d . . . . .
N3 N 0.6952(8) 0.8368(6) 0.8074(4) 0.099(2) Uani 1 1 d . . . . .
C42 C 0.0757(9) 0.6423(8) 0.6402(5) 0.092(2) Uani 1 1 d . . . . .
F2 F 0.0187(6) 0.7378(5) 0.6513(4) 0.153(2) Uani 1 1 d . . . . .
F3 F -0.0213(5) 0.5554(5) 0.6422(3) 0.1303(18) Uani 1 1 d . . . . .
F1 F 0.1169(6) 0.6452(5) 0.5713(3) 0.138(2) Uani 1 1 d . . . . .
O10 O 0.2616(6) 0.5096(4) 0.6900(3) 0.1051(18) Uani 1 1 d . . . . .
O11 O 0.1590(6) 0.6301(5) 0.7761(3) 0.1089(18) Uani 1 1 d . . . . .
O9 O 0.3199(6) 0.7190(4) 0.6907(3) 0.1102(19) Uani 1 1 d . . . . .

loop_
_atom_site_aniso_label
_atom_site_aniso_U_11
_atom_site_aniso_U_22
_atom_site_aniso_U_33
_atom_site_aniso_U_23
_atom_site_aniso_U_13
_atom_site_aniso_U_12
S1 0.0913(15) 0.0531(11) 0.0880(15) -0.0136(10) 0.0161(12) -0.0104(10)
Na1 0.0808(18) 0.0479(14) 0.0499(15) 0.0062(11) 0.0173(12) -0.0002(12)
O7 0.072(3) 0.037(2) 0.036(2) 0.0001(17) 0.012(2) 0.0055(19)
C1 0.048(4) 0.106(6) 0.049(4) 0.000(4) -0.013(3) 0.003(4)
C12 0.058(4) 0.035(3) 0.042(4) -0.005(3) 0.009(3) 0.005(3)
C4 0.048(4) 0.053(4) 0.043(4) -0.003(3) 0.000(3) 0.003(3)
C7 0.071(5) 0.058(4) 0.048(4) -0.003(3) 0.008(3) 0.004(3)
C9 0.062(5) 0.050(4) 0.048(4) 0.006(3) 0.011(3) 0.008(3)
C13 0.059(4) 0.062(4) 0.047(4) -0.004(3) 0.014(3) 0.010(3)
C11 0.063(5) 0.072(4) 0.050(4) 0.012(3) 0.017(4) 0.002(3)
C3 0.052(4) 0.066(4) 0.062(5) 0.012(4) -0.006(3) 0.006(3)
C10 0.056(4) 0.086(5) 0.059(5) 0.017(4) 0.009(4) 0.004(4)
C14 0.061(5) 0.081(5) 0.044(4) 0.008(3) 0.016(3) 0.018(4)
C8 0.069(5) 0.066(4) 0.046(4) 0.000(3) 0.010(3) 0.007(3)
C5 0.041(4) 0.064(4) 0.040(4) 0.010(3) 0.003(3) -0.003(3)
C6 0.055(4) 0.066(4) 0.055(4) 0.003(3) 0.003(3) -0.008(3)
C2 0.059(5) 0.092(6) 0.072(5) 0.016(4) -0.004(4) 0.018(4)
C20 0.110(7) 0.034(4) 0.051(5) 0.004(3) 0.029(5) 0.006(4)
C16 0.132(8) 0.048(4) 0.057(5) 0.008(4) 0.039(6) -0.001(4)
C15 0.130(7) 0.053(5) 0.079(5) -0.002(4) -0.027(5) 0.022(4)
C17 0.105(6) 0.082(5) 0.064(5) -0.007(4) -0.006(5) 0.044(5)
C21 0.104(7) 0.073(5) 0.074(6) 0.006(4) 0.020(5) 0.041(5)
C19 0.120(7) 0.075(5) 0.081(6) -0.002(4) 0.027(6) -0.035(4)
C18 0.150(9) 0.089(6) 0.072(6) -0.010(5) 0.062(6) -0.045(6)
C22 0.126(6) 0.041(4) 0.062(5) 0.017(3) 0.014(4) 0.001(4)
C23 0.093(5) 0.034(4) 0.068(5) -0.001(3) 0.018(4) 0.006(3)
C28 0.048(4) 0.042(3) 0.033(3) 0.002(3) 0.003(3) 0.001(3)
C29 0.040(3) 0.037(3) 0.033(3) 0.001(2) -0.003(3) -0.001(2)
C33 0.045(4) 0.040(3) 0.033(3) 0.007(3) 0.000(3) -0.002(3)
C30 0.041(3) 0.033(3) 0.033(3) 0.003(2) 0.002(3) -0.001(2)
C32 0.054(4) 0.044(4) 0.037(4) 0.012(3) 0.000(3) -0.006(3)
C27 0.048(4) 0.054(4) 0.041(4) 0.000(3) 0.009(3) 0.006(3)
C31 0.050(4) 0.032(3) 0.045(4) 0.000(3) -0.005(3) 0.002(3)
C24 0.064(4) 0.045(4) 0.043(4) -0.004(3) 0.009(3) 0.005(3)
C34 0.062(4) 0.056(4) 0.045(4) 0.010(3) 0.015(3) 0.000(3)
C35 0.061(4) 0.071(4) 0.033(3) 0.007(3) 0.013(3) 0.001(3)
C25 0.097(6) 0.054(4) 0.060(5) -0.010(3) 0.017(4) 0.014(4)
C26 0.090(5) 0.061(4) 0.047(4) -0.003(3) 0.025(4) 0.012(4)
N1 0.058(3) 0.033(3) 0.039(3) 0.000(2) 0.006(2) 0.001(2)
N2 0.046(3) 0.035(3) 0.032(3) 0.002(2) 0.004(2) 0.002(2)
O1 0.078(3) 0.051(3) 0.055(3) 0.001(2) -0.010(2) 0.015(2)
O2 0.215(7) 0.075(4) 0.061(4) -0.007(3) 0.062(4) -0.015(4)
O3 0.079(3) 0.052(2) 0.042(2) -0.0007(19) -0.002(2) 0.007(2)
O4 0.065(3) 0.080(3) 0.046(3) 0.013(2) 0.008(2) 0.006(2)
O5 0.102(4) 0.035(2) 0.049(3) 0.004(2) 0.020(2) 0.007(2)
O6 0.194(6) 0.034(3) 0.083(4) -0.003(2) 0.042(4) 0.001(3)
C36 0.063(4) 0.047(4) 0.051(4) 0.000(3) 0.011(3) 0.010(3)
C37 0.131(8) 0.061(5) 0.152(9) -0.019(6) 0.041(7) -0.010(5)
C38 0.051(4) 0.030(3) 0.040(3) 0.002(3) -0.001(3) 0.005(3)
O8 0.075(3) 0.041(2) 0.044(2) 0.0033(19) 0.017(2) 0.007(2)
C39 0.109(7) 0.070(5) 0.092(6) -0.006(4) 0.015(5) 0.005(4)
C40 0.080(6) 0.055(5) 0.091(7) 0.013(5) 0.016(5) 0.009(4)
N3 0.122(6) 0.076(5) 0.097(6) 0.007(4) -0.017(5) 0.019(4)
C42 0.093(7) 0.089(6) 0.095(7) 0.011(5) 0.026(5) -0.009(5)
F2 0.140(5) 0.111(4) 0.214(6) -0.005(4) -0.002(4) 0.055(4)
F3 0.112(4) 0.130(4) 0.140(5) 0.008(3) -0.001(3) -0.044(3)
F1 0.168(5) 0.161(5) 0.085(4) 0.024(3) 0.021(4) 0.000(4)
O10 0.124(5) 0.068(3) 0.124(5) -0.029(3) 0.004(4) 0.015(3)
O11 0.148(5) 0.109(4) 0.070(4) -0.018(3) 0.031(4) -0.008(4)
O9 0.093(4) 0.086(4) 0.148(5) -0.002(3) 0.028(4) -0.033(3)

loop_
_atom_type_symbol
_atom_type_description
_atom_type_scat_dispersion_real
_atom_type_scat_dispersion_imag
_atom_type_scat_source
C C 0.0033 0.0016 'International Tables Vol C Tables 4.2.6.8 and 6.1.1.4'
H H 0.0000 0.0000 'International Tables Vol C Tables 4.2.6.8 and 6.1.1.4'
F F 0.0171 0.0103 'International Tables Vol C Tables 4.2.6.8 and 6.1.1.4'
N N 0.0061 0.0033 'International Tables Vol C Tables 4.2.6.8 and 6.1.1.4'
Na Na 0.0362 0.0249 'International Tables Vol C Tables 4.2.6.8 and 6.1.1.4'
O O 0.0106 0.0060 'International Tables Vol C Tables 4.2.6.8 and 6.1.1.4'
S S 0.1246 0.1234 'International Tables Vol C Tables 4.2.6.8 and 6.1.1.4'

loop_
_geom_angle_atom_site_label_1
_geom_angle_atom_site_label_2
_geom_angle_atom_site_label_3
_geom_angle
_geom_angle_site_symmetry_1
_geom_angle_site_symmetry_3
_geom_angle_publ_flag
O10 S1 O9 116.6(3) . . ?
O10 S1 O11 113.0(3) . . ?
O9 S1 O11 114.1(3) . . ?
O10 S1 C42 105.0(4) . . ?
O9 S1 C42 103.6(4) . . ?
O11 S1 C42 102.6(4) . . ?
O9 Na1 N3 123.9(3) . . ?
O9 Na1 N2 116.39(19) . . ?
N3 Na1 N2 104.8(2) . . ?
O9 Na1 N1 109.8(2) . . ?
N3 Na1 N1 121.8(2) . . ?
N2 Na1 N1 64.61(14) . . ?
O9 Na1 O8 87.62(18) . . ?
N3 Na1 O8 77.08(19) . . ?
N2 Na1 O8 64.64(13) . . ?
N1 Na1 O8 128.91(13) . . ?
O9 Na1 O5 88.99(18) . . ?
N3 Na1 O5 98.82(19) . . ?
N2 Na1 O5 123.41(15) . . ?
N1 Na1 O5 59.19(12) . . ?
O8 Na1 O5 171.90(14) . . ?
C38 O7 C36 116.8(4) . . ?
C2 C1 C6 121.1(6) . . ?
C13 C12 C11 117.9(6) . . ?
C13 C12 C36 118.9(5) . . ?
C11 C12 C36 123.2(5) . . ?
O1 C4 C3 124.3(6) . . ?
O1 C4 C5 116.8(5) . . ?
C3 C4 C5 118.8(6) . . ?
O3 C7 C8 108.4(5) . . ?
O4 C9 C10 116.7(6) . . ?
O4 C9 C14 125.2(5) . . ?
C10 C9 C14 118.1(6) . . ?
C12 C13 C14 121.7(6) . . ?
C12 C11 C10 121.3(6) . . ?
C4 C3 C2 121.6(6) . . ?
C9 C10 C11 120.7(6) . . ?
C9 C14 C13 120.3(6) . . ?
O4 C8 C7 108.9(5) . . ?
C6 C5 C4 120.6(5) . . ?
C6 C5 O3 123.1(6) . . ?
C4 C5 O3 116.3(5) . . ?
C5 C6 C1 118.1(6) . . ?
C1 C2 C3 119.7(6) . . ?
C21 C20 C19 117.2(7) . . ?
C21 C20 C22 122.6(7) . . ?
C19 C20 C22 120.2(8) . . ?
C17 C16 C18 120.4(9) . . ?
C17 C16 O2 114.9(9) . . ?
C18 C16 O2 124.7(7) . . ?
O1 C15 C37 107.8(5) . . ?
C16 C17 C21 121.0(9) . . ?
C20 C21 C17 121.7(7) . . ?
C20 C19 C18 120.7(9) . . ?
C16 C18 C19 118.8(8) . . ?
O5 C22 C20 107.0(5) . . ?
O6 C23 O5 125.7(6) . . ?
O6 C23 C24 121.2(6) . . ?
O5 C23 C24 113.1(5) . . ?
N1 C28 C27 122.6(5) . . ?
N1 C28 C29 118.6(5) . . ?
C27 C28 C29 118.8(4) . . ?
N2 C29 C33 122.3(5) . . ?
N2 C29 C28 117.7(4) . . ?
C33 C29 C28 119.9(5) . . ?
C34 C33 C32 123.2(5) . . ?
C34 C33 C29 119.6(5) . . ?
C32 C33 C29 117.2(5) . . ?
N2 C30 C31 123.2(5) . . ?
N2 C30 C38 114.9(4) . . ?
C31 C30 C38 121.9(5) . . ?
C31 C32 C33 120.5(4) . . ?
C26 C27 C28 117.7(5) . . ?
C26 C27 C35 122.9(5) . . ?
C28 C27 C35 119.3(5) . . ?
C32 C31 C30 118.4(5) . . ?
N1 C24 C25 124.0(5) . . ?
N1 C24 C23 117.8(5) . . ?
C25 C24 C23 118.2(5) . . ?
C35 C34 C33 120.8(5) . . ?
C34 C35 C27 121.5(5) . . ?
C26 C25 C24 118.5(6) . . ?
C25 C26 C27 120.0(6) . . ?
C24 N1 C28 117.2(5) . . ?
C24 N1 Na1 125.0(3) . . ?
C28 N1 Na1 117.7(3) . . ?
C30 N2 C29 118.4(4) . . ?
C30 N2 Na1 120.3(3) . . ?
C29 N2 Na1 121.3(3) . . ?
C4 O1 C15 115.7(4) . . ?
C37 O2 C16 115.6(8) . . ?
C5 O3 C7 116.3(4) . . ?
C9 O4 C8 117.4(5) . . ?
C23 O5 C22 114.6(5) . . ?
C23 O5 Na1 120.2(3) . . ?
C22 O5 Na1 121.4(4) . . ?
O7 C36 C12 113.9(4) . . ?
O2 C37 C15 104.8(8) . . ?
O8 C38 O7 124.6(5) . . ?
O8 C38 C30 123.6(5) . . ?
O7 C38 C30 111.8(4) . . ?
C38 O8 Na1 115.1(3) . . ?
N3 C40 C39 176.7(9) . . ?
C40 N3 Na1 173.3(7) . . ?
F2 C42 F3 108.1(7) . . ?
F2 C42 F1 107.3(7) . . ?
F3 C42 F1 106.2(8) . . ?
F2 C42 S1 112.6(7) . . ?
F3 C42 S1 111.7(6) . . ?
F1 C42 S1 110.7(6) . . ?
S1 O9 Na1 147.9(3) . . ?

loop_
_geom_bond_atom_site_label_1
_geom_bond_atom_site_label_2
_geom_bond_distance
_geom_bond_site_symmetry_2
_geom_bond_publ_flag
S1 O10 1.420(5) . ?
S1 O9 1.438(5) . ?
S1 O11 1.459(5) . ?
S1 C42 1.806(9) . ?
Na1 O9 2.303(6) . ?
Na1 N3 2.459(8) . ?
Na1 N2 2.495(4) . ?
Na1 N1 2.595(5) . ?
Na1 O8 2.604(4) . ?
Na1 O5 2.766(4) . ?
O7 C38 1.334(6) . ?
O7 C36 1.458(6) . ?
C1 C2 1.355(9) . ?
C1 C6 1.406(8) . ?
C12 C13 1.374(7) . ?
C12 C11 1.366(8) . ?
C12 C36 1.494(7) . ?
C4 O1 1.358(7) . ?
C4 C3 1.373(7) . ?
C4 C5 1.391(8) . ?
C7 O3 1.448(6) . ?
C7 C8 1.488(8) . ?
C9 O4 1.360(7) . ?
C9 C10 1.377(8) . ?
C9 C14 1.389(8) . ?
C13 C14 1.381(8) . ?
C11 C10 1.389(8) . ?
C3 C2 1.348(9) . ?
C8 O4 1.427(6) . ?
C5 C6 1.367(8) . ?
C5 O3 1.390(6) . ?
C20 C21 1.373(10) . ?
C20 C19 1.363(10) . ?
C20 C22 1.515(9) . ?
C16 C17 1.328(10) . ?
C16 C18 1.357(11) . ?
C16 O2 1.430(10) . ?
C15 O1 1.409(7) . ?
C15 C37 1.560(11) . ?
C17 C21 1.376(10) . ?
C19 C18 1.432(11) . ?
C22 O5 1.462(6) . ?
C23 O6 1.200(7) . ?
C23 O5 1.316(7) . ?
C23 C24 1.501(8) . ?
C28 N1 1.351(6) . ?
C28 C27 1.420(7) . ?
C28 C29 1.442(7) . ?
C29 N2 1.362(6) . ?
C29 C33 1.407(6) . ?
C33 C34 1.423(7) . ?
C33 C32 1.395(7) . ?
C30 N2 1.319(6) . ?
C30 C31 1.400(6) . ?
C30 C38 1.491(7) . ?
C32 C31 1.368(7) . ?
C27 C26 1.394(8) . ?
C27 C35 1.426(7) . ?
C24 N1 1.332(6) . ?
C24 C25 1.405(8) . ?
C34 C35 1.354(7) . ?
C25 C26 1.358(8) . ?
O2 C37 1.303(9) . ?
C38 O8 1.209(5) . ?
C39 C40 1.451(11) . ?
C40 N3 1.124(9) . ?
C42 F2 1.290(9) . ?
C42 F3 1.316(9) . ?
C42 F1 1.337(8) . ?
